data_2018514
loop_
_publ_author_name
'Qin, Na'
'Zhao, Chao-Wei'
'Ma, Jian-Ping'
'Liu, Qi-Kui'
'Dong, Yu-Bin'

_publ_section_title
;
 One-dimensional coordination polymers generated from a new triazole
 bridging ligand and Hg<i>X</i>~2~ (<i>X</i> = Cl, Br and I):
 characterization and luminescent properties
;
_journal_coeditor_code WQ3013
_journal_issue 6
_journal_name_full 'Acta Crystallographica Section C'
_journal_page_first m147
_journal_page_last m151
_journal_paper_doi 10.1107/S0108270112017659
_journal_volume 68
_journal_year 2012
_chemical_formula_iupac '[Hg3 Cl6 (C18 H14 N6)2], C2 H3 N'
_chemical_formula_moiety 'C36 H28 Cl6 Hg3 N12, C2 H3 N'
_chemical_formula_sum 'C38 H31 Cl6 Hg3 N13'
_chemical_formula_weight 1484.23
_chemical_name_systematic
;
<i>catena</i>-poly[[tris[dichloridomercury(II)]-bis{\m~3~-4-amino-
5-(pyridin-3-yl)-3-[4-(pyridin-4-yl)phenyl]-4<i>H</i>-1,2,4-triazole}]
acetonitrile monosolvate]
;
_space_group_IT_number 62
_symmetry_cell_setting orthorhombic
_symmetry_space_group_name_Hall '-P 2ac 2n'
_symmetry_space_group_name_H-M 'P n m a'
_atom_sites_solution_hydrogens geom
_atom_sites_solution_primary direct
_atom_sites_solution_secondary difmap
_audit_creation_method SHELXL-97
_cell_angle_alpha 90.00
_cell_angle_beta 90.00
_cell_angle_gamma 90.00
_cell_formula_units_Z 4
_cell_length_a 12.773(2)
_cell_length_b 27.267(5)
_cell_length_c 12.941(2)
_cell_measurement_reflns_used 4616
_cell_measurement_temperature 298(2)
_cell_measurement_theta_max 24.384
_cell_measurement_theta_min 2.361
_cell_volume 4507.1(13)
_computing_cell_refinement 'SMART (Bruker, 2003)'
_computing_data_collection 'SMART (Bruker, 2003)'
_computing_data_reduction 'SAINT (Bruker, 2003)'
_computing_molecular_graphics 'SHELXTL (Sheldrick, 2008)'
_computing_publication_material 'SHELXTL (Sheldrick, 2008)'
_computing_structure_refinement 'SHELXL97 (Sheldrick, 2008)'
_computing_structure_solution 'SHELXS97 (Sheldrick, 2008)'
_diffrn_ambient_temperature 298(2)
_diffrn_measured_fraction_theta_full 0.998
_diffrn_measured_fraction_theta_max 0.998
_diffrn_measurement_device_type 'Bruker SMART CCD area-detector'
_diffrn_measurement_method '\f and \w scans'
_diffrn_radiation_monochromator graphite
_diffrn_radiation_source 'fine-focus sealed tube'
_diffrn_radiation_type MoK\a
_diffrn_radiation_wavelength 0.71073
_diffrn_reflns_av_R_equivalents 0.0770
_diffrn_reflns_av_sigmaI/netI 0.0731
_diffrn_reflns_limit_h_max 15
_diffrn_reflns_limit_h_min -15
_diffrn_reflns_limit_k_max 17
_diffrn_reflns_limit_k_min -33
_diffrn_reflns_limit_l_max 15
_diffrn_reflns_limit_l_min -15
_diffrn_reflns_number 22532
_diffrn_reflns_theta_full 25.50
_diffrn_reflns_theta_max 25.50
_diffrn_reflns_theta_min 1.74
_exptl_absorpt_coefficient_mu 10.595
_exptl_absorpt_correction_T_max 0.6194
_exptl_absorpt_correction_T_min 0.1326
_exptl_absorpt_correction_type multi-scan
_exptl_absorpt_process_details '(SADABS; Bruker, 2003)'
_exptl_crystal_colour colourless
_exptl_crystal_density_diffrn 2.187
_exptl_crystal_density_method 'not measured'
_exptl_crystal_description plan
_exptl_crystal_F_000 2768
_exptl_crystal_size_max 0.32
_exptl_crystal_size_mid 0.18
_exptl_crystal_size_min 0.05
_refine_diff_density_max 2.671
_refine_diff_density_min -1.890
_refine_ls_extinction_method none
_refine_ls_goodness_of_fit_ref 1.019
_refine_ls_hydrogen_treatment constr
_refine_ls_matrix_type full
_refine_ls_number_parameters 287
_refine_ls_number_reflns 4277
_refine_ls_number_restraints 12
_refine_ls_restrained_S_all 1.020
_refine_ls_R_factor_all 0.0796
_refine_ls_R_factor_gt 0.0610
_refine_ls_shift/su_max 0.001
_refine_ls_shift/su_mean 0.000
_refine_ls_structure_factor_coef Fsqd
_refine_ls_weighting_details 'calc w=1/[\s^2^(Fo^2^)+(0.1128P)^2^+27.9072P] where P=(Fo^2^+2Fc^2^)/3'
_refine_ls_weighting_scheme calc
_refine_ls_wR_factor_gt 0.1717
_refine_ls_wR_factor_ref 0.1883
_reflns_number_gt 3278
_reflns_number_total 4277
_reflns_threshold_expression I>2\s(I)
_cod_data_source_file wq3013.cif
_cod_data_source_block I
_cod_original_cell_volume 4506.9(14)
_cod_database_code 2018514
_cod_database_fobs_code 2018514

loop_
_symmetry_equiv_pos_as_xyz
'x, y, z'
'-x+1/2, -y, z+1/2'
'-x, y+1/2, -z'
'x+1/2, -y+1/2, -z+1/2'
'-x, -y, -z'
'x-1/2, y, -z-1/2'
'x, -y-1/2, z'
'-x-1/2, y-1/2, z-1/2'

loop_
_atom_site_type_symbol
_atom_site_label
_atom_site_fract_x
_atom_site_fract_y
_atom_site_fract_z
_atom_site_U_iso_or_equiv
_atom_site_adp_type
_atom_site_calc_flag
_atom_site_refinement_flags
_atom_site_occupancy
_atom_site_symmetry_multiplicity
_atom_site_disorder_assembly
_atom_site_disorder_group
C C1 0.2512(11) 0.5128(6) 0.3878(12) 0.064(4) Uani d . 1 1 . 2
H H1 0.2145 0.5071 0.3269 0.077 Uiso calc R 1 1 . 2
C C2 0.3371(12) 0.5424(6) 0.3839(11) 0.062(4) Uani d . 1 1 . 2
H H2 0.3551 0.5581 0.3226 0.074 Uiso calc R 1 1 . 2
C C3 0.3977(9) 0.5490(5) 0.4722(9) 0.037(2) Uani d . 1 1 . 2
C C4 0.3600(9) 0.5277(5) 0.5608(9) 0.044(3) Uani d . 1 1 . 2
H H4 0.3942 0.5326 0.6234 0.053 Uiso calc R 1 1 . 2
C C5 0.2722(10) 0.4992(6) 0.5568(9) 0.052(3) Uani d . 1 1 . 2
H H5 0.2510 0.4842 0.6179 0.062 Uiso calc R 1 1 . 2
C C6 0.4950(9) 0.5790(4) 0.4695(8) 0.036(2) Uani d . 1 1 . 2
C C7 0.5323(10) 0.5987(5) 0.3788(9) 0.050(3) Uani d . 1 1 . 2
H H7 0.4939 0.5944 0.3184 0.060 Uiso calc R 1 1 . 2
C C8 0.6262(12) 0.6251(6) 0.3744(9) 0.063(4) Uani d . 1 1 . 2
H H8 0.6516 0.6365 0.3115 0.075 Uiso calc R 1 1 . 2
C C9 0.6799(10) 0.6337(5) 0.4639(9) 0.048(3) Uani d . 1 1 . 2
H H9 0.7410 0.6522 0.4616 0.057 Uiso calc R 1 1 . 2
C C10 0.6455(8) 0.6156(4) 0.5576(8) 0.034(2) Uani d . 1 1 . 2
C C11 0.5513(9) 0.5883(5) 0.5610(8) 0.040(3) Uani d . 1 1 . 2
H H11 0.5265 0.5764 0.6238 0.048 Uiso calc R 1 1 . 2
C C12 0.7090(7) 0.6225(4) 0.6489(8) 0.031(2) Uani d . 1 1 . 2
C C13 0.7644(8) 0.6399(4) 0.8043(8) 0.035(2) Uani d . 1 1 . 2
C C14 0.7714(8) 0.6557(4) 0.9109(7) 0.033(2) Uani d . 1 1 . 2
C C15 0.8593(8) 0.6798(4) 0.9434(8) 0.036(2) Uani d . 1 1 . 2
H H15 0.9108 0.6865 0.8947 0.043 Uiso calc R 1 1 . 2
C C16 0.8017(11) 0.6836(6) 1.1088(10) 0.058(4) Uani d . 1 1 . 2
H H16 0.8135 0.6919 1.1776 0.069 Uiso calc R 1 1 . 2
C C17 0.7105(12) 0.6617(6) 1.0845(10) 0.063(4) Uani d . 1 1 . 2
H H17 0.6595 0.6567 1.1347 0.075 Uiso calc R 1 1 . 2
C C18 0.6942(10) 0.6468(6) 0.9846(9) 0.055(4) Uani d . 1 1 . 2
H H18 0.6324 0.6310 0.9663 0.066 Uiso calc R 1 1 . 2
C C19 0.905(3) 0.7500 0.638(3) 0.090(8) Uani d S 1 2 A 2
C C20 0.926(5) 0.7500 0.525(4) 0.21(3) Uani d S 1 2 A 2
H H20A 0.9369 0.7169 0.5013 0.320 Uiso calc PR 0.50 1 A 2
H H20B 0.9882 0.7690 0.5105 0.320 Uiso calc PR 0.50 1 A 2
H H20C 0.8679 0.7641 0.4888 0.320 Uiso calc PR 0.50 1 A 2
Cl Cl1 0.9409(2) 0.61459(14) 0.3833(2) 0.0510(8) Uani d . 1 1 B 2
Cl Cl2 1.0295(2) 0.52970(12) 0.6709(2) 0.0447(7) Uani d . 1 1 C 2
Cl Cl3 1.1093(4) 0.7500 0.9121(4) 0.0573(12) Uani d S 1 2 . 2
Cl Cl4 1.066(4) 0.7500 1.253(2) 0.029(6) Uani d SPU 0.36(8) 2 . 2
Cl Cl4' 1.024(3) 0.7500 1.2638(8) 0.039(4) Uani d SPU 0.64(8) 2 . 1
Hg Hg1 0.92151(4) 0.56482(2) 0.53538(4) 0.0524(2) Uani d . 1 1 . 2
Hg Hg2 1.02020(6) 0.7500 1.07687(5) 0.0520(3) Uani d S 1 2 . 2
N N1 0.2163(8) 0.4912(4) 0.4757(8) 0.045(3) Uani d . 1 1 . 2
N N2 0.8105(7) 0.6135(4) 0.6523(7) 0.037(2) Uani d . 1 1 . 2
N N3 0.8451(6) 0.6237(4) 0.7500(7) 0.039(2) Uani d . 1 1 . 2
N N4 0.6777(6) 0.6387(4) 0.7429(6) 0.033(2) Uani d . 1 1 . 2
N N5 0.5797(6) 0.6573(4) 0.7741(7) 0.045(3) Uani d . 1 1 . 2
H H5A 0.5660 0.6847 0.7392 0.067 Uiso d R 1 1 . 2
H H5B 0.5303 0.6352 0.7610 0.067 Uiso d R 1 1 . 2
N N6 0.8757(8) 0.6942(4) 1.0405(7) 0.044(2) Uani d . 1 1 . 2
N N7 0.880(3) 0.7500 0.713(3) 0.129(10) Uani d S 1 2 A 2

loop_
_atom_site_aniso_label
_atom_site_aniso_U_11
_atom_site_aniso_U_22
_atom_site_aniso_U_33
_atom_site_aniso_U_12
_atom_site_aniso_U_13
_atom_site_aniso_U_23
C1 0.059(8) 0.073(11) 0.059(8) -0.028(8) -0.016(7) -0.002(8)
C2 0.079(10) 0.060(9) 0.047(7) -0.031(8) -0.016(7) 0.011(7)
C3 0.034(5) 0.033(6) 0.044(6) -0.002(5) -0.005(5) -0.008(5)
C4 0.044(7) 0.053(8) 0.037(6) -0.008(6) -0.009(5) -0.003(6)
C5 0.048(7) 0.068(10) 0.040(6) -0.006(7) 0.004(5) -0.007(6)
C6 0.038(6) 0.038(7) 0.031(5) 0.001(5) -0.006(4) -0.003(5)
C7 0.047(7) 0.067(9) 0.037(6) -0.013(6) -0.013(5) 0.005(6)
C8 0.072(9) 0.088(12) 0.028(6) -0.024(8) -0.004(6) 0.016(7)
C9 0.039(6) 0.058(9) 0.046(6) -0.011(6) -0.008(5) 0.000(6)
C10 0.032(5) 0.039(6) 0.030(5) 0.004(4) 0.001(4) -0.006(5)
C11 0.037(6) 0.053(8) 0.031(5) -0.005(5) 0.002(5) -0.008(5)
C12 0.026(5) 0.035(6) 0.033(5) -0.005(4) 0.006(4) -0.003(5)
C13 0.026(5) 0.037(7) 0.041(6) -0.006(4) 0.000(4) -0.003(5)
C14 0.025(5) 0.043(7) 0.032(5) -0.001(4) -0.001(4) 0.003(5)
C15 0.028(5) 0.041(7) 0.039(6) -0.002(5) 0.001(4) -0.005(5)
C16 0.069(9) 0.072(10) 0.032(6) -0.011(7) -0.007(6) -0.012(6)
C17 0.065(9) 0.082(11) 0.041(7) -0.022(8) 0.018(6) -0.005(7)
C18 0.041(7) 0.082(11) 0.043(7) -0.014(7) 0.004(5) 0.000(7)
C19 0.12(2) 0.069(19) 0.076(18) 0.000 0.010(17) 0.000
C20 0.34(9) 0.09(4) 0.20(6) 0.000 0.04(6) 0.000
Cl1 0.0514(16) 0.073(2) 0.0286(13) -0.0121(15) 0.0170(12) -0.0064(14)
Cl2 0.0352(14) 0.0536(18) 0.0452(15) 0.0143(12) -0.0051(11) -0.0117(14)
Cl3 0.063(3) 0.048(3) 0.062(3) 0.000 0.005(2) 0.000
Cl4 0.036(11) 0.030(7) 0.021(6) 0.000 -0.021(6) 0.000
Cl4' 0.054(10) 0.048(4) 0.016(3) 0.000 -0.017(4) 0.000
Hg1 0.0437(3) 0.0625(4) 0.0512(4) -0.0099(2) 0.0037(2) -0.0105(2)
Hg2 0.0537(4) 0.0539(5) 0.0484(4) 0.000 -0.0190(3) 0.000
N1 0.041(5) 0.045(6) 0.050(6) -0.010(4) -0.010(5) -0.011(5)
N2 0.033(5) 0.042(6) 0.035(4) -0.004(4) 0.003(4) -0.010(4)
N3 0.025(4) 0.052(6) 0.041(5) -0.002(4) -0.005(4) -0.015(5)
N4 0.016(4) 0.045(6) 0.038(5) -0.004(3) 0.000(3) -0.006(4)
N5 0.024(4) 0.072(8) 0.038(5) 0.004(4) -0.007(4) -0.013(5)
N6 0.052(6) 0.046(6) 0.034(5) -0.007(5) -0.010(4) -0.013(4)
N7 0.18(3) 0.10(2) 0.11(2) 0.000 -0.02(2) 0.000

loop_
_atom_type_symbol
_atom_type_description
_atom_type_scat_dispersion_real
_atom_type_scat_dispersion_imag
_atom_type_scat_source
C C 0.0033 0.0016 'International Tables Vol C Tables 4.2.6.8 and 6.1.1.4'
H H 0.0000 0.0000 'International Tables Vol C Tables 4.2.6.8 and 6.1.1.4'
N N 0.0061 0.0033 'International Tables Vol C Tables 4.2.6.8 and 6.1.1.4'
Cl Cl 0.1484 0.1585 'International Tables Vol C Tables 4.2.6.8 and 6.1.1.4'
Hg Hg -2.3894 9.2266 'International Tables Vol C Tables 4.2.6.8 and 6.1.1.4'

loop_
_geom_angle_atom_site_label_1
_geom_angle_atom_site_label_2
_geom_angle_atom_site_label_3
_geom_angle_site_symmetry_1
_geom_angle_site_symmetry_3
_geom_angle
N1 C1 C2 . . 123.5(12)
N1 C1 H1 . . 118.2
C2 C1 H1 . . 118.2
C1 C2 C3 . . 119.7(13)
C1 C2 H2 . . 120.2
C3 C2 H2 . . 120.2
C4 C3 C2 . . 115.8(11)
C4 C3 C6 . . 123.0(10)
C2 C3 C6 . . 121.2(11)
C5 C4 C3 . . 119.9(11)
C5 C4 H4 . . 120.1
C3 C4 H4 . . 120.1
N1 C5 C4 . . 125.6(12)
N1 C5 H5 . . 117.2
C4 C5 H5 . . 117.2
C7 C6 C11 . . 118.0(11)
C7 C6 C3 . . 121.6(10)
C11 C6 C3 . . 120.4(10)
C6 C7 C8 . . 122.2(11)
C6 C7 H7 . . 118.9
C8 C7 H7 . . 118.9
C9 C8 C7 . . 119.0(11)
C9 C8 H8 . . 120.5
C7 C8 H8 . . 120.5
C8 C9 C10 . . 121.6(12)
C8 C9 H9 . . 119.2
C10 C9 H9 . . 119.2
C9 C10 C11 . . 119.0(10)
C9 C10 C12 . . 119.5(10)
C11 C10 C12 . . 121.4(10)
C6 C11 C10 . . 120.2(10)
C6 C11 H11 . . 119.9
C10 C11 H11 . . 119.9
N2 C12 N4 . . 108.7(8)
N2 C12 C10 . . 123.7(9)
N4 C12 C10 . . 127.6(9)
N3 C13 N4 . . 108.4(9)
N3 C13 C14 . . 123.9(9)
N4 C13 C14 . . 127.8(9)
C15 C14 C18 . . 117.0(10)
C15 C14 C13 . . 119.2(9)
C18 C14 C13 . . 123.8(10)
N6 C15 C14 . . 124.2(10)
N6 C15 H15 . . 117.9
C14 C15 H15 . . 117.9
N6 C16 C17 . . 123.8(11)
N6 C16 H16 . . 118.1
C17 C16 H16 . . 118.1
C16 C17 C18 . . 118.9(12)
C16 C17 H17 . . 120.5
C18 C17 H17 . . 120.5
C17 C18 C14 . . 119.1(12)
C17 C18 H18 . . 120.5
C14 C18 H18 . . 120.5
N7 C19 C20 . . 172(5)
C19 C20 H20A . . 109.5
C19 C20 H20B . . 109.5
H20A C20 H20B . . 109.5
C19 C20 H20C . . 109.5
H20A C20 H20C . . 109.5
H20B C20 H20C . . 109.5
N1 Hg1 Cl1 5_666 . 113.4(3)
N1 Hg1 Cl2 5_666 . 102.4(3)
Cl1 Hg1 Cl2 . . 139.08(11)
N1 Hg1 N2 5_666 . 87.5(3)
Cl1 Hg1 N2 . . 105.0(2)
Cl2 Hg1 N2 . . 95.5(2)
Cl4 Hg2 Cl3 . . 137.4(12)
Cl4 Hg2 N6 . . 112.1(9)
Cl3 Hg2 N6 . . 100.7(2)
Cl4 Hg2 N6 . 7_575 112.1(9)
Cl3 Hg2 N6 . 7_575 100.7(2)
N6 Hg2 N6 . 7_575 77.3(5)
C5 N1 C1 . . 115.4(11)
C5 N1 Hg1 . 5_666 125.3(9)
C1 N1 Hg1 . 5_666 118.7(8)
C12 N2 N3 . . 108.0(8)
C12 N2 Hg1 . . 130.2(7)
N3 N2 Hg1 . . 119.5(6)
C13 N3 N2 . . 107.9(8)
C12 N4 C13 . . 106.9(8)
C12 N4 N5 . . 129.6(8)
C13 N4 N5 . . 123.0(8)
N4 N5 H5A . . 109.4
N4 N5 H5B . . 109.3
H5A N5 H5B . . 109.5
C16 N6 C15 . . 116.9(10)
C16 N6 Hg2 . . 123.1(8)
C15 N6 Hg2 . . 119.1(8)

loop_
_geom_bond_atom_site_label_1
_geom_bond_atom_site_label_2
_geom_bond_site_symmetry_2
_geom_bond_distance
C1 N1 . 1.356(18)
C1 C2 . 1.363(19)
C1 H1 . 0.9300
C2 C3 . 1.392(17)
C2 H2 . 0.9300
C3 C4 . 1.374(17)
C3 C6 . 1.487(16)
C4 C5 . 1.365(18)
C4 H4 . 0.9300
C5 N1 . 1.288(15)
C5 H5 . 0.9300
C6 C7 . 1.377(17)
C6 C11 . 1.407(15)
C7 C8 . 1.398(18)
C7 H7 . 0.9300
C8 C9 . 1.366(17)
C8 H8 . 0.9300
C9 C10 . 1.382(16)
C9 H9 . 0.9300
C10 C11 . 1.416(16)
C10 C12 . 1.445(14)
C11 H11 . 0.9300
C12 N2 . 1.319(13)
C12 N4 . 1.355(13)
C13 N3 . 1.323(14)
C13 N4 . 1.364(13)
C13 C14 . 1.447(14)
C14 C15 . 1.367(15)
C14 C18 . 1.393(16)
C15 N6 . 1.333(13)
C15 H15 . 0.9300
C16 N6 . 1.326(17)
C16 C17 . 1.35(2)
C16 H16 . 0.9300
C17 C18 . 1.372(18)
C17 H17 . 0.9300
C18 H18 . 0.9300
C19 N7 . 1.03(4)
C19 C20 . 1.49(6)
C20 H20A . 0.9600
C20 H20B . 0.9600
C20 H20C . 0.9600
Cl1 Hg1 . 2.403(3)
Cl2 Hg1 . 2.428(3)
Cl3 Hg2 . 2.418(5)
Cl4 Hg2 . 2.353(19)
Hg1 N1 5_666 2.336(10)
Hg1 N2 . 2.462(9)
Hg2 N6 . 2.438(10)
Hg2 N6 7_575 2.438(10)
N1 Hg1 5_666 2.336(10)
N2 N3 . 1.369(12)
N4 N5 . 1.410(12)
N5 H5A . 0.8900
N5 H5B . 0.8900

loop_
_geom_hbond_atom_site_label_D
_geom_hbond_atom_site_label_H
_geom_hbond_atom_site_label_A
_geom_hbond_site_symmetry_A
_geom_hbond_distance_DH
_geom_hbond_distance_HA
_geom_hbond_distance_DA
_geom_hbond_angle_DHA
C7 H7 Cl1 6_556 0.93 2.75 3.613(12) 154.3
N5 H5A Cl3 6_557 0.89 2.70 3.512(12) 151.6
N5 H5B N3 6_557 0.89 2.39 3.149(12) 143.3

loop_
_geom_torsion_atom_site_label_1
_geom_torsion_atom_site_label_2
_geom_torsion_atom_site_label_3
_geom_torsion_atom_site_label_4
_geom_torsion_site_symmetry_1
_geom_torsion_site_symmetry_4
_geom_torsion
N1 C1 C2 C3 . . 4(3)
C1 C2 C3 C4 . . -5(2)
C1 C2 C3 C6 . . 176.8(14)
C2 C3 C4 C5 . . 4(2)
C6 C3 C4 C5 . . -177.6(12)
C3 C4 C5 N1 . . -3(2)
C4 C3 C6 C7 . . 178.1(13)
C2 C3 C6 C7 . . -4(2)
C4 C3 C6 C11 . . -2.5(19)
C2 C3 C6 C11 . . 175.3(13)
C11 C6 C7 C8 . . 4(2)
C3 C6 C7 C8 . . -177.1(14)
C6 C7 C8 C9 . . -3(2)
C7 C8 C9 C10 . . 2(2)
C8 C9 C10 C11 . . -1(2)
C8 C9 C10 C12 . . 175.3(13)
C7 C6 C11 C10 . . -2.4(19)
C3 C6 C11 C10 . . 178.2(11)
C9 C10 C11 C6 . . 1.3(18)
C12 C10 C11 C6 . . -175.2(11)
C9 C10 C12 N2 . . -47.6(17)
C11 C10 C12 N2 . . 128.9(12)
C9 C10 C12 N4 . . 132.6(13)
C11 C10 C12 N4 . . -51.0(18)
N3 C13 C14 C15 . . 35.9(18)
N4 C13 C14 C15 . . -144.1(12)
N3 C13 C14 C18 . . -142.5(13)
N4 C13 C14 C18 . . 37(2)
C18 C14 C15 N6 . . 1.3(19)
C13 C14 C15 N6 . . -177.2(11)
N6 C16 C17 C18 . . 4(3)
C16 C17 C18 C14 . . -1(3)
C15 C14 C18 C17 . . -1(2)
C13 C14 C18 C17 . . 177.4(14)
C4 C5 N1 C1 . . 1(2)
C4 C5 N1 Hg1 . 5_666 172.2(11)
C2 C1 N1 C5 . . -2(2)
C2 C1 N1 Hg1 . 5_666 -173.7(13)
N4 C12 N2 N3 . . 0.2(13)
C10 C12 N2 N3 . . -179.7(10)
N4 C12 N2 Hg1 . . 162.7(7)
C10 C12 N2 Hg1 . . -17.2(16)
N1 Hg1 N2 C12 5_666 . -39.2(10)
Cl1 Hg1 N2 C12 . . 74.4(10)
Cl2 Hg1 N2 C12 . . -141.4(10)
N1 Hg1 N2 N3 5_666 . 121.6(8)
Cl1 Hg1 N2 N3 . . -124.9(7)
Cl2 Hg1 N2 N3 . . 19.4(8)
N4 C13 N3 N2 . . 1.7(12)
C14 C13 N3 N2 . . -178.3(10)
C12 N2 N3 C13 . . -1.2(13)
Hg1 N2 N3 C13 . . -165.9(7)
N2 C12 N4 C13 . . 0.8(12)
C10 C12 N4 C13 . . -179.3(11)
N2 C12 N4 N5 . . 173.2(11)
C10 C12 N4 N5 . . -7.0(19)
N3 C13 N4 C12 . . -1.5(12)
C14 C13 N4 C12 . . 178.5(11)
N3 C13 N4 N5 . . -174.5(10)
C14 C13 N4 N5 . . 5.5(18)
C17 C16 N6 C15 . . -3(2)
C17 C16 N6 Hg2 . . 165.3(13)
C14 C15 N6 C16 . . 0.8(19)
C14 C15 N6 Hg2 . . -168.3(9)
Cl4 Hg2 N6 C16 . . 29.8(14)
Cl3 Hg2 N6 C16 . . -177.8(11)
N6 Hg2 N6 C16 7_575 . -79.1(11)
Cl4 Hg2 N6 C15 . . -161.8(12)
Cl3 Hg2 N6 C15 . . -9.4(9)
N6 Hg2 N6 C15 7_575 . 89.3(9)
